data_4134988
loop_
_publ_author_name
'Chen, Xiao-Gang'
'Song, Xian-Jiang'
'Zhang, Zhi-Xu'
'Zhang, Han-Yue'
'Pan, Qiang'
'Yao, Jie'
'You, Yu-Meng'
'Xiong, Ren-Gen'

_publ_section_title
;
 Confinement-Driven Ferroelectricity in a Two-Dimensional Hybrid Lead
 Iodide Perovskite.
;
_journal_issue 22
_journal_name_full 'Journal of the American Chemical Society'
_journal_page_first 10212
_journal_page_last 10218
_journal_paper_doi 10.1021/jacs.0c03710
_journal_volume 142
_journal_year 2020
_chemical_formula_moiety 'I3 Pb, C6 H14 N'
_chemical_formula_sum 'C6 H14 I3 N Pb'
_chemical_formula_weight 688.08
_space_group_crystal_system orthorhombic
_space_group_IT_number 63
_space_group_name_Hall '-C 2c 2'
_space_group_name_H-M_alt 'C m c m'
_atom_sites_solution_hydrogens difmap
_audit_creation_method SHELXL-2014/7
_cell_angle_alpha 90
_cell_angle_beta 90
_cell_angle_gamma 90
_cell_formula_units_Z 4
_cell_length_a 8.7026(8)
_cell_length_b 19.539(2)
_cell_length_c 8.1692(8)
_cell_measurement_reflns_used 1714
_cell_measurement_temperature 293(2)
_cell_measurement_theta_max 29.5890
_cell_measurement_theta_min 3.5500
_cell_volume 1389.1(2)
_computing_structure_refinement 'SHELXL-2014/7 (Sheldrick, 2014)'
_diffrn_ambient_temperature 293(2)
_diffrn_measured_fraction_theta_full 0.999
_diffrn_measured_fraction_theta_max 0.796
_diffrn_measurement_device_type 'XtaLAB Synergy R, DW system, HyPix'
_diffrn_radiation_type MoK\a
_diffrn_radiation_wavelength 0.71073
_diffrn_reflns_av_R_equivalents 0.0345
_diffrn_reflns_av_unetI/netI 0.0346
_diffrn_reflns_Laue_measured_fraction_full 0.999
_diffrn_reflns_Laue_measured_fraction_max 0.796
_diffrn_reflns_limit_h_max 12
_diffrn_reflns_limit_h_min -9
_diffrn_reflns_limit_k_max 28
_diffrn_reflns_limit_k_min -24
_diffrn_reflns_limit_l_max 9
_diffrn_reflns_limit_l_min -11
_diffrn_reflns_number 3388
_diffrn_reflns_point_group_measured_fraction_full 0.999
_diffrn_reflns_point_group_measured_fraction_max 0.796
_diffrn_reflns_theta_full 25.242
_diffrn_reflns_theta_max 30.652
_diffrn_reflns_theta_min 2.562
_diffrn_source 'Rotating-anode X-ray tube'
_exptl_absorpt_coefficient_mu 18.777
_exptl_absorpt_correction_T_max 0.016
_exptl_absorpt_correction_T_min 0.005
_exptl_absorpt_correction_type multi-scan
_exptl_absorpt_process_details
;
CrysAlisPro 1.171.40.14e (Rigaku Oxford Diffraction, 2018)
Empirical absorption correction using spherical harmonics,
 implemented in SCALE3 ABSPACK scaling algorithm.
;
_exptl_crystal_colour yellow
_exptl_crystal_density_diffrn 3.357
_exptl_crystal_description prism
_exptl_crystal_F_000 1174.25
_exptl_crystal_size_max 0.3
_exptl_crystal_size_mid 0.25
_exptl_crystal_size_min 0.22
_refine_diff_density_max 0.910
_refine_diff_density_min -1.152
_refine_diff_density_rms 0.203
_refine_ls_extinction_coef 0.0019(2)
_refine_ls_extinction_expression Fc^*^=kFc[1+0.001xFc^2^\l^3^/sin(2\q)]^-1/4^
_refine_ls_extinction_method 'SHELXL-2014/7 (Sheldrick 2014'
_refine_ls_goodness_of_fit_ref 0.950
_refine_ls_hydrogen_treatment constr
_refine_ls_matrix_type full
_refine_ls_number_parameters 40
_refine_ls_number_reflns 1214
_refine_ls_number_restraints 47
_refine_ls_restrained_S_all 0.962
_refine_ls_R_factor_all 0.0545
_refine_ls_R_factor_gt 0.0380
_refine_ls_shift/su_max 0.000
_refine_ls_shift/su_mean 0.000
_refine_ls_structure_factor_coef Fsqd
_refine_ls_weighting_details 'w=1/[\s^2^(Fo^2^)+(0.0716P)^2^+5.0191P] where P=(Fo^2^+2Fc^2^)/3'
_refine_ls_weighting_scheme calc
_refine_ls_wR_factor_gt 0.1035
_refine_ls_wR_factor_ref 0.1111
_reflns_Friedel_coverage 0.000
_reflns_number_gt 732
_reflns_number_total 1214
_reflns_threshold_expression 'I > 2\s(I)'
_cod_data_source_file ja0c03710_si_005.cif
_cod_data_source_block CMCM
_cod_depositor_comments
;Adding full bibliography for 4134988--4134996.cif.

 Adding full bibliography for 4134988--4134996.cif.
;
_cod_database_code 4134988
_shelx_shelxl_version_number 2014/7
_shelx_space_group_comment
;
The symmetry employed for this shelxl refinement is uniquely defined
by the following loop, which should always be used as a source of
symmetry information in preference to the above space-group names.
They are only intended as comments.
;

loop_
_space_group_symop_operation_xyz
'x, y, z'
'-x, -y, z+1/2'
'-x, y, -z+1/2'
'x, -y, -z'
'x+1/2, y+1/2, z'
'-x+1/2, -y+1/2, z+1/2'
'-x+1/2, y+1/2, -z+1/2'
'x+1/2, -y+1/2, -z'
'-x, -y, -z'
'x, y, -z-1/2'
'x, -y, z-1/2'
'-x, y, z'
'-x+1/2, -y+1/2, -z'
'x+1/2, y+1/2, -z-1/2'
'x+1/2, -y+1/2, z-1/2'
'-x+1/2, y+1/2, z'

loop_
_atom_site_label
_atom_site_type_symbol
_atom_site_fract_x
_atom_site_fract_y
_atom_site_fract_z
_atom_site_U_iso_or_equiv
_atom_site_adp_type
_atom_site_occupancy
_atom_site_site_symmetry_order
_atom_site_calc_flag
_atom_site_refinement_flags_posn
_atom_site_refinement_flags_adp
_atom_site_refinement_flags_occupancy
_atom_site_disorder_assembly
_atom_site_disorder_group
Pb1 Pb 0.5000 0.5000 0.5000 0.0555(3) Uani 1 4 d S T P . .
I2 I 0.5000 0.37117(5) 0.2500 0.0637(4) Uani 1 4 d S T P . .
I1 I 0.75248(11) 0.44162(5) 0.7500 0.0852(4) Uani 1 2 d S T P . .
C2 C 0.0000 0.3031(11) 0.437(3) 0.143(6) Uani 1 2 d S TU P . .
H2A H -0.0880 0.2964 0.5058 0.171 Uiso 1 1 d R U . . .
C1 C 0.0000 0.3714(10) 0.394(2) 0.129(5) Uani 1 2 d S TU P . .
H1A H 0.1049 0.3860 0.4050 0.155 Uiso 1 1 d R U . . .
H1B H -0.0553 0.3930 0.4818 0.155 Uiso 0.5 1 d R U P . .
N1 N -0.051(4) 0.3995(16) 0.2500 0.124(8) Uani 0.5 2 d S TU P . .
H1C H -0.0232 0.4438 0.2500 0.149 Uiso 0.5 2 d R U P . .
H1D H -0.1545 0.3979 0.2500 0.149 Uiso 0.5 2 d R U P . .
C3 C 0.0000 0.2445(13) 0.331(3) 0.160(7) Uani 1 2 d S TU P . .
H3A H -0.0881 0.2179 0.3616 0.192 Uiso 0.5 1 d R U P . .

loop_
_atom_site_aniso_label
_atom_site_aniso_U_11
_atom_site_aniso_U_22
_atom_site_aniso_U_33
_atom_site_aniso_U_23
_atom_site_aniso_U_13
_atom_site_aniso_U_12
Pb1 0.0486(4) 0.0655(4) 0.0523(4) -0.0025(2) 0.000 0.000
I2 0.0833(8) 0.0526(6) 0.0552(6) 0.000 0.000 0.000
I1 0.0612(6) 0.0914(7) 0.1032(8) 0.000 0.000 0.0257(5)
C2 0.202(12) 0.128(10) 0.098(9) 0.009(8) 0.000 0.000
C1 0.172(12) 0.121(9) 0.095(9) -0.037(7) 0.000 0.000
N1 0.142(16) 0.094(11) 0.136(12) 0.000 0.000 0.009(11)
C3 0.231(14) 0.127(11) 0.120(11) 0.016(9) 0.000 0.000

loop_
_atom_type_symbol
_atom_type_description
_atom_type_scat_dispersion_real
_atom_type_scat_dispersion_imag
_atom_type_scat_source
C C 0.0033 0.0016 'International Tables Vol C Tables 4.2.6.8 and 6.1.1.4'
H H 0.0000 0.0000 'International Tables Vol C Tables 4.2.6.8 and 6.1.1.4'
N N 0.0061 0.0033 'International Tables Vol C Tables 4.2.6.8 and 6.1.1.4'
I I -0.4742 1.8119 'International Tables Vol C Tables 4.2.6.8 and 6.1.1.4'
Pb Pb -3.3944 10.1111 'International Tables Vol C Tables 4.2.6.8 and 6.1.1.4'

loop_
_geom_angle_atom_site_label_1
_geom_angle_atom_site_label_2
_geom_angle_atom_site_label_3
_geom_angle
_geom_angle_site_symmetry_1
_geom_angle_site_symmetry_3
_geom_angle_publ_flag
I1 Pb1 I1 86.41(3) 9_666 11_565 ?
I1 Pb1 I1 93.59(3) 9_666 3_656 ?
I1 Pb1 I1 180.00(3) 11_565 3_656 ?
I1 Pb1 I1 180.00(3) 9_666 . ?
I1 Pb1 I1 93.59(3) 11_565 . ?
I1 Pb1 I1 86.41(3) 3_656 . ?
I1 Pb1 I2 82.823(18) 9_666 . ?
I1 Pb1 I2 82.823(18) 11_565 . ?
I1 Pb1 I2 97.177(18) 3_656 . ?
I1 Pb1 I2 97.177(18) . . ?
I1 Pb1 I2 97.177(18) 9_666 9_666 ?
I1 Pb1 I2 97.177(18) 11_565 9_666 ?
I1 Pb1 I2 82.823(18) 3_656 9_666 ?
I1 Pb1 I2 82.824(18) . 9_666 ?
I2 Pb1 I2 180.0 . 9_666 ?
Pb1 I2 Pb1 78.11(2) . 2_664 ?
Pb1 I1 Pb1 79.04(2) . 2_665 ?
C1 C2 C3 128(2) . . ?
N1 C1 N1 38(3) 3 . ?
N1 C1 C2 127(2) 3 . ?
N1 C1 C2 127(2) . . ?
N1 N1 C1 71.1(14) 3 . ?
N1 N1 C1 71.1(14) 3 10_556 ?
C1 N1 C1 118(3) . 10_556 ?
C3 C3 C2 127.1(13) 10_556 . ?

loop_
_geom_bond_atom_site_label_1
_geom_bond_atom_site_label_2
_geom_bond_distance
_geom_bond_site_symmetry_2
_geom_bond_publ_flag
Pb1 I1 3.2093(7) 9_666 ?
Pb1 I1 3.2093(7) 11_565 ?
Pb1 I1 3.2093(7) 3_656 ?
Pb1 I1 3.2093(7) . ?
Pb1 I2 3.2415(8) . ?
Pb1 I2 3.2415(8) 9_666 ?
I2 Pb1 3.2415(8) 2_664 ?
I1 Pb1 3.2093(7) 2_665 ?
C2 C1 1.38(3) . ?
C2 C3 1.43(3) . ?
C1 N1 1.37(2) 3 ?
C1 N1 1.37(2) . ?
N1 N1 0.89(7) 3 ?
N1 C1 1.37(2) 10_556 ?
C3 C3 1.32(5) 10_556 ?
